data_1548797
loop_
_publ_author_name
'Suresh, S.'
'Pandi, P.'
'Kumar, R. Mohan'
'Chakkaravarthi, G.'

_publ_section_title
;
 4-Methylanilinium trichloroacetate
;
_journal_coeditor_code HB4190
_journal_issue 12
_journal_name_full IUCrData
_journal_page_first x171767
_journal_paper_doi 10.1107/S2414314617017679
_journal_volume 2
_journal_year 2017
_chemical_formula_iupac 'C7 H10 N +, C2 Cl3 O2 -'
_chemical_formula_moiety 'C7 H10 N, C2 Cl3 O2'
_chemical_formula_sum 'C9 H10 Cl3 N O2'
_chemical_formula_weight 270.53
_chemical_name_systematic 'bis-(4-Methylanilinium trichloroacetate)'
_space_group_crystal_system triclinic
_space_group_IT_number 2
_space_group_name_Hall '-P 1'
_space_group_name_H-M_alt 'P -1'
_symmetry_space_group_name_Hall '-P 1'
_symmetry_space_group_name_H-M 'P -1'
_atom_sites_solution_hydrogens geom
_atom_sites_solution_primary direct
_audit_creation_method SHELXL-2016/6
_cell_angle_alpha 75.681(2)
_cell_angle_beta 88.031(2)
_cell_angle_gamma 86.856(2)
_cell_formula_units_Z 4
_cell_length_a 6.7395(2)
_cell_length_b 11.3491(3)
_cell_length_c 16.1078(5)
_cell_measurement_reflns_used 9965
_cell_measurement_temperature 295(2)
_cell_measurement_theta_max 70.5
_cell_measurement_theta_min 2.8
_cell_volume 1191.69(6)
_computing_cell_refinement
;
SAINT (Bruker, 2004)
;
_computing_data_collection
;
APEX2 (Bruker, 2004)
;
_computing_data_reduction
;
SAINT (Bruker, 2004)
;
_computing_molecular_graphics
;
PLATON (Spek, 2009)
;
_computing_publication_material
;
<i>SHELXL2016/6</i> (Sheldrick, 2015b) and PLATON (Spek, 2009)
;
_computing_structure_refinement
;
<i>SHELXL2016/6</i> (Sheldrick, 2015b)
;
_computing_structure_solution
;
<i>SHELXT2016/6</i> (Sheldrick, 2015a)
;
_diffrn_ambient_temperature 295(2)
_diffrn_measured_fraction_theta_full 0.997
_diffrn_measured_fraction_theta_max 0.992
_diffrn_measurement_device_type 'Bruker APEXII CCD'
_diffrn_measurement_method '\w and \f scans'
_diffrn_radiation_type CuK\a
_diffrn_radiation_wavelength 1.54178
_diffrn_reflns_av_R_equivalents 0.0657
_diffrn_reflns_limit_h_max 8
_diffrn_reflns_limit_h_min -8
_diffrn_reflns_limit_k_max 13
_diffrn_reflns_limit_k_min -14
_diffrn_reflns_limit_l_max 19
_diffrn_reflns_limit_l_min -19
_diffrn_reflns_number 37675
_diffrn_reflns_theta_full 67.679
_diffrn_reflns_theta_max 72.525
_diffrn_reflns_theta_min 2.832
_exptl_absorpt_coefficient_mu 6.819
_exptl_absorpt_correction_T_max 0.7536
_exptl_absorpt_correction_T_min 0.3857
_exptl_absorpt_correction_type multi-scan
_exptl_absorpt_process_details
;
(SADABS; Bruker, 2004)
;
_exptl_crystal_colour colourless
_exptl_crystal_density_diffrn 1.508
_exptl_crystal_description block
_exptl_crystal_F_000 552
_exptl_crystal_size_max 0.26
_exptl_crystal_size_mid 0.22
_exptl_crystal_size_min 0.18
_refine_diff_density_max 0.447
_refine_diff_density_min -0.483
_refine_ls_extinction_method none
_refine_ls_goodness_of_fit_ref 1.019
_refine_ls_hydrogen_treatment constr
_refine_ls_matrix_type full
_refine_ls_number_parameters 275
_refine_ls_number_reflns 4685
_refine_ls_number_restraints 0
_refine_ls_restrained_S_all 1.019
_refine_ls_R_factor_all 0.0675
_refine_ls_R_factor_gt 0.0513
_refine_ls_shift/su_max 0.000
_refine_ls_shift/su_mean 0.000
_refine_ls_structure_factor_coef Fsqd
_refine_ls_weighting_details 'w=1/[\s^2^(Fo^2^)+(0.0459P)^2^+1.3481P] where P=(Fo^2^+2Fc^2^)/3'
_refine_ls_weighting_scheme calc
_refine_ls_wR_factor_gt 0.1181
_refine_ls_wR_factor_ref 0.1284
_reflns_number_gt 3713
_reflns_number_total 4685
_reflns_threshold_expression 'I > 2\s(I)'
_cod_data_source_file hb4190sup1.cif
_cod_data_source_block I
_cod_database_code 1548797
_shelx_space_group_comment
;
The symmetry employed for this shelxl refinement is uniquely defined
by the following loop, which should always be used as a source of
symmetry information in preference to the above space-group names.
They are only intended as comments.
;
_shelx_estimated_absorpt_t_min 0.270
_shelx_estimated_absorpt_t_max 0.373

loop_
_space_group_symop_operation_xyz
'x, y, z'
'-x, -y, -z'

loop_
_atom_site_type_symbol
_atom_site_label
_atom_site_fract_x
_atom_site_fract_y
_atom_site_fract_z
_atom_site_U_iso_or_equiv
_atom_site_adp_type
_atom_site_calc_flag
_atom_site_occupancy
C C1 0.0236(4) 0.8176(3) 0.3452(2) 0.0550(8) Uani d 1
C C2 0.0345(5) 0.7010(4) 0.3974(2) 0.0626(9) Uani d 1
H H2 0.032750 0.690668 0.456533 0.075 Uiso calc 1
C C3 0.0480(5) 0.5996(3) 0.36460(19) 0.0560(8) Uani d 1
H H3 0.054310 0.521988 0.401045 0.067 Uiso calc 1
C C4 0.0519(4) 0.6150(3) 0.27675(17) 0.0412(6) Uani d 1
C C5 0.0444(4) 0.7297(3) 0.22276(18) 0.0464(7) Uani d 1
H H5 0.049155 0.739887 0.163650 0.056 Uiso calc 1
C C6 0.0297(4) 0.8296(3) 0.2575(2) 0.0538(8) Uani d 1
H H6 0.023774 0.907162 0.220901 0.065 Uiso calc 1
C C7 0.0015(7) 0.9265(4) 0.3818(3) 0.0829(12) Uani d 1
H H7A -0.045476 0.995783 0.338455 0.124 Uiso calc 1
H H7B 0.127876 0.942503 0.401343 0.124 Uiso calc 1
H H7C -0.092142 0.911241 0.429039 0.124 Uiso calc 1
C C8 0.5084(5) 0.9077(3) 0.2121(2) 0.0620(9) Uani d 1
C C9 0.5367(4) 0.7938(3) 0.2677(2) 0.0579(9) Uani d 1
H H9 0.542346 0.787788 0.326206 0.069 Uiso calc 1
C C10 0.5568(4) 0.6891(3) 0.2385(2) 0.0506(7) Uani d 1
H H10 0.577655 0.613701 0.276898 0.061 Uiso calc 1
C C11 0.5456(4) 0.6972(3) 0.15239(19) 0.0482(7) Uani d 1
C C12 0.5148(6) 0.8089(3) 0.0954(2) 0.0672(10) Uani d 1
H H12 0.506275 0.814448 0.037024 0.081 Uiso calc 1
C C13 0.4969(6) 0.9119(4) 0.1260(3) 0.0755(11) Uani d 1
H H13 0.476311 0.987076 0.087357 0.091 Uiso calc 1
C C14 0.4872(7) 1.0201(4) 0.2444(3) 0.0934(14) Uani d 1
H H14A 0.584074 1.076280 0.216207 0.140 Uiso calc 1
H H14B 0.507760 0.999367 0.305112 0.140 Uiso calc 1
H H14C 0.356226 1.056932 0.232833 0.140 Uiso calc 1
C C15 0.4706(4) 0.2780(3) 0.40294(18) 0.0430(6) Uani d 1
C C16 0.5665(4) 0.3595(3) 0.32056(17) 0.0395(6) Uani d 1
C C17 -0.0049(4) 0.7259(3) -0.07151(18) 0.0441(6) Uani d 1
C C18 0.0910(4) 0.6342(3) 0.00763(17) 0.0399(6) Uani d 1
N N1 0.0600(3) 0.5075(2) 0.24171(15) 0.0443(6) Uani d 1
H H1A 0.048514 0.530754 0.185045 0.066 Uiso calc 1
H H1B -0.039197 0.460317 0.264266 0.066 Uiso calc 1
H H1C 0.175484 0.466167 0.254491 0.066 Uiso calc 1
N N2 0.5668(3) 0.5879(2) 0.12006(16) 0.0503(6) Uani d 1
H H2A 0.686813 0.583562 0.095871 0.076 Uiso calc 1
H H2B 0.474359 0.590779 0.081347 0.076 Uiso calc 1
H H2C 0.552053 0.522479 0.163241 0.076 Uiso calc 1
O O1 0.7457(3) 0.3714(3) 0.32515(15) 0.0670(7) Uani d 1
O O2 0.4537(3) 0.40509(19) 0.26125(12) 0.0499(5) Uani d 1
O O3 0.2719(3) 0.6182(2) 0.00216(16) 0.0661(7) Uani d 1
O O4 -0.0249(3) 0.59187(19) 0.06740(12) 0.0466(5) Uani d 1
Cl Cl1 0.45338(17) 0.36565(11) 0.47998(6) 0.0839(3) Uani d 1
Cl Cl2 0.6160(2) 0.14573(9) 0.44281(9) 0.1000(4) Uani d 1
Cl Cl3 0.22772(14) 0.23875(9) 0.38605(6) 0.0722(3) Uani d 1
Cl Cl4 -0.25288(12) 0.69394(8) -0.08705(5) 0.0618(2) Uani d 1
Cl Cl5 0.12882(16) 0.72723(10) -0.16713(5) 0.0763(3) Uani d 1
Cl Cl6 -0.00309(17) 0.87155(8) -0.04977(7) 0.0793(3) Uani d 1

loop_
_atom_site_aniso_label
_atom_site_aniso_U_11
_atom_site_aniso_U_22
_atom_site_aniso_U_33
_atom_site_aniso_U_12
_atom_site_aniso_U_13
_atom_site_aniso_U_23
C1 0.0387(15) 0.067(2) 0.060(2) -0.0023(14) 0.0021(14) -0.0174(17)
C2 0.065(2) 0.079(2) 0.0420(17) 0.0003(18) 0.0085(15) -0.0140(17)
C3 0.0583(19) 0.064(2) 0.0375(15) 0.0028(16) 0.0036(14) 0.0015(14)
C4 0.0248(12) 0.0574(17) 0.0375(14) -0.0010(11) 0.0005(10) -0.0046(12)
C5 0.0349(14) 0.0619(19) 0.0368(14) -0.0077(13) -0.0016(11) -0.0001(13)
C6 0.0408(16) 0.0560(19) 0.0592(19) -0.0052(14) -0.0050(14) -0.0028(15)
C7 0.087(3) 0.080(3) 0.086(3) 0.001(2) -0.002(2) -0.031(2)
C8 0.0458(18) 0.060(2) 0.073(2) -0.0049(15) 0.0028(16) -0.0038(18)
C9 0.0386(16) 0.075(2) 0.0522(18) -0.0080(15) -0.0074(13) 0.0011(17)
C10 0.0324(14) 0.0570(19) 0.0515(17) -0.0041(13) -0.0056(12) 0.0085(14)
C11 0.0260(13) 0.0595(19) 0.0473(16) -0.0008(12) 0.0054(11) 0.0083(14)
C12 0.074(2) 0.064(2) 0.0483(19) 0.0094(18) 0.0103(17) 0.0124(16)
C13 0.083(3) 0.061(2) 0.063(2) 0.0072(19) 0.0108(19) 0.0175(18)
C14 0.094(3) 0.076(3) 0.107(4) -0.003(2) -0.002(3) -0.017(3)
C15 0.0493(16) 0.0399(15) 0.0378(14) -0.0077(12) 0.0016(12) -0.0048(12)
C16 0.0388(14) 0.0420(15) 0.0363(14) -0.0039(11) 0.0059(11) -0.0072(12)
C17 0.0481(16) 0.0450(16) 0.0368(14) -0.0029(13) 0.0008(12) -0.0053(12)
C18 0.0392(14) 0.0414(15) 0.0382(14) -0.0044(11) -0.0047(11) -0.0070(12)
N1 0.0317(11) 0.0589(15) 0.0370(12) -0.0013(10) 0.0004(9) -0.0024(11)
N2 0.0333(12) 0.0605(16) 0.0456(14) 0.0021(11) 0.0035(10) 0.0076(12)
O1 0.0368(11) 0.0967(19) 0.0588(14) -0.0150(12) 0.0041(10) -0.0004(13)
O2 0.0431(11) 0.0593(13) 0.0380(10) -0.0017(9) 0.0012(9) 0.0056(9)
O3 0.0335(11) 0.0805(17) 0.0731(15) -0.0048(11) -0.0063(10) 0.0039(13)
O4 0.0440(11) 0.0584(12) 0.0314(10) 0.0035(9) 0.0008(8) -0.0014(9)
Cl1 0.0997(8) 0.1091(8) 0.0561(5) -0.0204(6) 0.0153(5) -0.0441(5)
Cl2 0.1093(9) 0.0528(5) 0.1176(9) 0.0153(5) -0.0250(7) 0.0163(6)
Cl3 0.0624(5) 0.0783(6) 0.0699(6) -0.0369(4) 0.0035(4) -0.0006(4)
Cl4 0.0522(4) 0.0709(5) 0.0558(5) 0.0019(4) -0.0188(4) -0.0020(4)
Cl5 0.0892(7) 0.0884(7) 0.0452(4) -0.0131(5) 0.0221(4) -0.0065(4)
Cl6 0.1087(8) 0.0431(4) 0.0869(7) 0.0003(5) -0.0135(6) -0.0166(4)

loop_
_atom_type_symbol
_atom_type_description
_atom_type_scat_dispersion_real
_atom_type_scat_dispersion_imag
_atom_type_scat_source
C C 0.0181 0.0091 'International Tables Vol C Tables 4.2.6.8 and 6.1.1.4'
H H 0.0000 0.0000 'International Tables Vol C Tables 4.2.6.8 and 6.1.1.4'
N N 0.0311 0.0180 'International Tables Vol C Tables 4.2.6.8 and 6.1.1.4'
O O 0.0492 0.0322 'International Tables Vol C Tables 4.2.6.8 and 6.1.1.4'
Cl Cl 0.3639 0.7018 'International Tables Vol C Tables 4.2.6.8 and 6.1.1.4'

loop_
_geom_angle_atom_site_label_1
_geom_angle_atom_site_label_2
_geom_angle_atom_site_label_3
_geom_angle
C2 C1 C6 117.4(3)
C2 C1 C7 121.3(3)
C6 C1 C7 121.3(3)
C3 C2 C1 122.0(3)
C3 C2 H2 119.0
C1 C2 H2 119.0
C2 C3 C4 119.0(3)
C2 C3 H3 120.5
C4 C3 H3 120.5
C5 C4 C3 120.6(3)
C5 C4 N1 120.2(3)
C3 C4 N1 119.2(3)
C4 C5 C6 119.1(3)
C4 C5 H5 120.4
C6 C5 H5 120.4
C5 C6 C1 121.9(3)
C5 C6 H6 119.1
C1 C6 H6 119.1
C1 C7 H7A 109.5
C1 C7 H7B 109.5
H7A C7 H7B 109.5
C1 C7 H7C 109.5
H7A C7 H7C 109.5
H7B C7 H7C 109.5
C13 C8 C9 117.1(4)
C13 C8 C14 121.7(4)
C9 C8 C14 121.2(4)
C10 C9 C8 121.8(3)
C10 C9 H9 119.1
C8 C9 H9 119.1
C11 C10 C9 119.4(3)
C11 C10 H10 120.3
C9 C10 H10 120.3
C10 C11 C12 120.4(3)
C10 C11 N2 120.4(3)
C12 C11 N2 119.2(3)
C13 C12 C11 119.1(4)
C13 C12 H12 120.5
C11 C12 H12 120.5
C12 C13 C8 122.3(3)
C12 C13 H13 118.8
C8 C13 H13 118.8
C8 C14 H14A 109.5
C8 C14 H14B 109.5
H14A C14 H14B 109.5
C8 C14 H14C 109.5
H14A C14 H14C 109.5
H14B C14 H14C 109.5
C16 C15 Cl2 111.6(2)
C16 C15 Cl3 112.51(19)
Cl2 C15 Cl3 109.27(16)
C16 C15 Cl1 106.45(19)
Cl2 C15 Cl1 109.14(16)
Cl3 C15 Cl1 107.67(16)
O1 C16 O2 129.0(3)
O1 C16 C15 114.4(2)
O2 C16 C15 116.5(2)
C18 C17 Cl5 112.3(2)
C18 C17 Cl4 112.67(19)
Cl5 C17 Cl4 107.38(16)
C18 C17 Cl6 106.09(19)
Cl5 C17 Cl6 109.53(16)
Cl4 C17 Cl6 108.85(16)
O3 C18 O4 129.5(3)
O3 C18 C17 114.8(2)
O4 C18 C17 115.6(2)
C4 N1 H1A 109.5
C4 N1 H1B 109.5
H1A N1 H1B 109.5
C4 N1 H1C 109.5
H1A N1 H1C 109.5
H1B N1 H1C 109.5
C11 N2 H2A 109.5
C11 N2 H2B 109.5
H2A N2 H2B 109.5
C11 N2 H2C 109.5
H2A N2 H2C 109.5
H2B N2 H2C 109.5

loop_
_geom_bond_atom_site_label_1
_geom_bond_atom_site_label_2
_geom_bond_distance
C1 C2 1.381(5)
C1 C6 1.385(5)
C1 C7 1.494(5)
C2 C3 1.378(5)
C2 H2 0.9300
C3 C4 1.382(4)
C3 H3 0.9300
C4 C5 1.375(4)
C4 N1 1.463(4)
C5 C6 1.380(5)
C5 H5 0.9300
C6 H6 0.9300
C7 H7A 0.9600
C7 H7B 0.9600
C7 H7C 0.9600
C8 C13 1.380(6)
C8 C9 1.386(5)
C8 C14 1.491(6)
C9 C10 1.381(5)
C9 H9 0.9300
C10 C11 1.372(4)
C10 H10 0.9300
C11 C12 1.379(4)
C11 N2 1.458(4)
C12 C13 1.375(6)
C12 H12 0.9300
C13 H13 0.9300
C14 H14A 0.9600
C14 H14B 0.9600
C14 H14C 0.9600
C15 C16 1.560(4)
C15 Cl2 1.741(3)
C15 Cl3 1.767(3)
C15 Cl1 1.770(3)
C16 O1 1.230(3)
C16 O2 1.233(3)
C17 C18 1.566(4)
C17 Cl5 1.755(3)
C17 Cl4 1.769(3)
C17 Cl6 1.773(3)
C18 O3 1.226(3)
C18 O4 1.236(3)
N1 H1A 0.8900
N1 H1B 0.8900
N1 H1C 0.8900
N2 H2A 0.8900
N2 H2B 0.8900
N2 H2C 0.8900

loop_
_geom_hbond_atom_site_label_D
_geom_hbond_atom_site_label_H
_geom_hbond_atom_site_label_A
_geom_hbond_site_symmetry_A
_geom_hbond_distance_DH
_geom_hbond_distance_HA
_geom_hbond_distance_DA
_geom_hbond_angle_DHA
_geom_hbond_publ_flag
N1 H1A O4 . 0.89 1.92 2.801(3) 169 y
N1 H1B O1 1_455 0.89 1.91 2.796(3) 172 y
N1 H1C O2 . 0.89 1.96 2.834(3) 167 y
N2 H2A O4 1_655 0.89 1.98 2.851(3) 165 y
N2 H2B O3 . 0.89 1.86 2.745(3) 172 y
N2 H2C O2 . 0.89 1.92 2.789(3) 164 y

loop_
_geom_torsion_atom_site_label_1
_geom_torsion_atom_site_label_2
_geom_torsion_atom_site_label_3
_geom_torsion_atom_site_label_4
_geom_torsion
C6 C1 C2 C3 -1.0(5)
C7 C1 C2 C3 177.7(3)
C1 C2 C3 C4 0.4(5)
C2 C3 C4 C5 0.6(5)
C2 C3 C4 N1 -178.1(3)
C3 C4 C5 C6 -1.0(4)
N1 C4 C5 C6 177.7(2)
C4 C5 C6 C1 0.4(4)
C2 C1 C6 C5 0.6(5)
C7 C1 C6 C5 -178.1(3)
C13 C8 C9 C10 1.3(5)
C14 C8 C9 C10 -179.9(3)
C8 C9 C10 C11 -1.0(4)
C9 C10 C11 C12 0.0(4)
C9 C10 C11 N2 179.9(2)
C10 C11 C12 C13 0.5(5)
N2 C11 C12 C13 -179.4(3)
C11 C12 C13 C8 -0.1(6)
C9 C8 C13 C12 -0.8(6)
C14 C8 C13 C12 -179.6(4)
Cl2 C15 C16 O1 -44.8(3)
Cl3 C15 C16 O1 -168.1(2)
Cl1 C15 C16 O1 74.2(3)
Cl2 C15 C16 O2 136.9(2)
Cl3 C15 C16 O2 13.6(3)
Cl1 C15 C16 O2 -104.1(3)
Cl5 C17 C18 O3 29.9(3)
Cl4 C17 C18 O3 151.3(2)
Cl6 C17 C18 O3 -89.7(3)
Cl5 C17 C18 O4 -152.5(2)
Cl4 C17 C18 O4 -31.1(3)
Cl6 C17 C18 O4 87.9(3)

_cod_database_fobs_code 1548797
